data_7100468
loop_
_publ_author_name
'Wenhao Hu'
'Zhi Yong Chen'
'Hui Liu'
'Chong Dao Lu'
'Ai-Qiao Mi'

_publ_section_title
;
Rhodium Catalyzed Three-Component Reaction of
Diazoacetates, Titanium(IV) Alkoxides and Aldehydes
;
_journal_name_full 'Chemical Communications'
_journal_paper_doi 10.1039/b502093j
_journal_year 2005
_chemical_formula_sum 'C18 H16 O4'
_chemical_formula_weight 296.31
_space_group_IT_number 14
_symmetry_cell_setting monoclinic
_symmetry_space_group_name_Hall '-P 2yn'
_symmetry_space_group_name_H-M 'P 1 21/n 1'
_cell_angle_alpha 90.00
_cell_angle_beta 94.189(3)
_cell_angle_gamma 90.00
_cell_formula_units_Z 4
_cell_length_a 8.8668(12)
_cell_length_b 8.7122(12)
_cell_length_c 19.668(3)
_cell_measurement_temperature 294(2)
_cell_volume 1515.3(4)
_diffrn_ambient_temperature 294(2)
_exptl_crystal_density_diffrn 1.299
_cod_depositor_comments
;
The following automatic conversions were performed:
'_symmetry_cell_setting' value 'Monoclinic' changed to 'monoclinic'
according to '/home/saulius/struct/CIF-dictionaries/cif_core.dic'
dictionary named 'cif_core.dic' version 2.4.1 from 2010-06-29.

Automatic conversion script
Id: cif_fix_enum 1527 2010-12-29 10:47:43Z saulius 
;
_cod_original_sg_symbol_H-M 'P 21/n'
_cod_database_code 7100468

loop_
_symmetry_equiv_pos_as_xyz
'x, y, z'
'-x+1/2, y+1/2, -z+1/2'
'-x, -y, -z'
'x-1/2, -y-1/2, z-1/2'

loop_
_atom_site_label
_atom_site_type_symbol
_atom_site_fract_x
_atom_site_fract_y
_atom_site_fract_z
_atom_site_U_iso_or_equiv
_atom_site_adp_type
_atom_site_occupancy
_atom_site_symmetry_multiplicity
_atom_site_calc_flag
_atom_site_refinement_flags
_atom_site_disorder_assembly
_atom_site_disorder_group
O1 O 0.00634(9) 0.83235(10) 0.04981(5) 0.0579(3) Uani 1 1 d . . .
O2 O 0.00502(9) 1.04207(10) 0.11487(5) 0.0539(2) Uani 1 1 d . . .
O3 O 0.24915(10) 0.60006(11) 0.01518(4) 0.0549(2) Uani 1 1 d . . .
O4 O 0.15915(9) 0.56401(9) 0.11785(4) 0.0478(2) Uani 1 1 d . . .
C1 C 0.23711(12) 0.91475(12) 0.10958(5) 0.0345(3) Uani 1 1 d . . .
C2 C 0.30966(12) 0.78139(12) 0.10404(5) 0.0336(2) Uani 1 1 d . . .
C3 C 0.31617(11) 1.05850(11) 0.13392(5) 0.0335(2) Uani 1 1 d . . .
C4 C 0.29502(13) 1.12288(13) 0.19713(6) 0.0412(3) Uani 1 1 d . . .
H4 H 0.2284 1.0774 0.2255 0.049 Uiso 1 1 calc R . .
C5 C 0.37236(14) 1.25410(13) 0.21806(6) 0.0461(3) Uani 1 1 d . . .
H5 H 0.3589 1.2951 0.2609 0.055 Uiso 1 1 calc R . .
C6 C 0.46939(13) 1.32503(13) 0.17617(6) 0.0461(3) Uani 1 1 d . . .
H6 H 0.5199 1.4143 0.1903 0.055 Uiso 1 1 calc R . .
C7 C 0.49096(13) 1.26305(14) 0.11350(7) 0.0472(3) Uani 1 1 d . . .
H7 H 0.5563 1.3103 0.0851 0.057 Uiso 1 1 calc R . .
C8 C 0.41510(13) 1.12963(13) 0.09247(6) 0.0416(3) Uani 1 1 d . . .
H8 H 0.4309 1.0876 0.0501 0.050 Uiso 1 1 calc R . .
C9 C 0.46973(12) 0.75227(11) 0.12916(5) 0.0345(3) Uani 1 1 d . . .
C10 C 0.52129(13) 0.79103(14) 0.19529(6) 0.0451(3) Uani 1 1 d . . .
H10 H 0.4569 0.8404 0.2235 0.054 Uiso 1 1 calc R . .
C11 C 0.66778(14) 0.75668(16) 0.21946(7) 0.0561(4) Uani 1 1 d . . .
H11 H 0.7015 0.7836 0.2637 0.067 Uiso 1 1 calc R . .
C12 C 0.76400(14) 0.68284(16) 0.17837(8) 0.0581(4) Uani 1 1 d . . .
H12 H 0.8621 0.6591 0.1950 0.070 Uiso 1 1 calc R . .
C13 C 0.71477(14) 0.64438(15) 0.11279(7) 0.0526(3) Uani 1 1 d . . .
H13 H 0.7802 0.5961 0.0847 0.063 Uiso 1 1 calc R . .
C14 C 0.56822(13) 0.67718(13) 0.08844(6) 0.0422(3) Uani 1 1 d . . .
H14 H 0.5350 0.6487 0.0443 0.051 Uiso 1 1 calc R . .
C15 C 0.07149(12) 0.92270(12) 0.08754(6) 0.0379(3) Uani 1 1 d . . .
C16 C -0.15490(14) 1.06221(17) 0.09728(8) 0.0609(4) Uani 1 1 d . . .
H16A H -0.1726 1.0705 0.0487 0.091 Uiso 1 1 calc R . .
H16B H -0.1891 1.1540 0.1183 0.091 Uiso 1 1 calc R . .
H16C H -0.2092 0.9755 0.1131 0.091 Uiso 1 1 calc R . .
C17 C 0.23365(12) 0.64107(12) 0.07239(6) 0.0369(3) Uani 1 1 d . . .
C18 C 0.08890(15) 0.42127(14) 0.09424(8) 0.0604(4) Uani 1 1 d . . .
H18A H 0.0116 0.4426 0.0588 0.091 Uiso 1 1 calc R . .
H18B H 0.0448 0.3713 0.1315 0.091 Uiso 1 1 calc R . .
H18C H 0.1639 0.3555 0.0768 0.091 Uiso 1 1 calc R . .

loop_
_atom_site_aniso_label
_atom_site_aniso_U_11
_atom_site_aniso_U_22
_atom_site_aniso_U_33
_atom_site_aniso_U_23
_atom_site_aniso_U_13
_atom_site_aniso_U_12
O1 0.0434(4) 0.0497(5) 0.0788(6) -0.0175(4) -0.0072(4) -0.0020(4)
O2 0.0392(4) 0.0506(5) 0.0708(5) -0.0146(4) -0.0025(4) 0.0099(4)
O3 0.0564(5) 0.0578(5) 0.0506(5) -0.0214(4) 0.0046(4) -0.0081(4)
O4 0.0555(5) 0.0344(4) 0.0526(5) 0.0028(4) -0.0018(4) -0.0095(4)
C1 0.0382(5) 0.0311(5) 0.0344(5) -0.0003(4) 0.0035(4) -0.0012(4)
C2 0.0381(5) 0.0329(5) 0.0299(5) -0.0021(4) 0.0022(4) -0.0016(4)
C3 0.0341(5) 0.0273(5) 0.0387(5) -0.0008(4) -0.0001(4) 0.0022(4)
C4 0.0479(6) 0.0355(5) 0.0410(6) -0.0012(5) 0.0079(5) -0.0019(5)
C5 0.0561(7) 0.0386(6) 0.0430(6) -0.0089(5) -0.0014(5) 0.0037(5)
C6 0.0445(6) 0.0319(5) 0.0598(7) -0.0024(5) -0.0095(5) -0.0031(5)
C7 0.0401(6) 0.0414(6) 0.0603(7) 0.0061(5) 0.0055(5) -0.0062(5)
C8 0.0443(6) 0.0380(6) 0.0431(6) -0.0024(5) 0.0069(5) 0.0006(5)
C9 0.0372(5) 0.0281(5) 0.0379(5) 0.0004(4) 0.0018(4) -0.0026(4)
C10 0.0458(6) 0.0464(6) 0.0427(6) -0.0061(5) 0.0007(5) 0.0036(5)
C11 0.0531(7) 0.0627(8) 0.0500(7) -0.0055(6) -0.0126(6) 0.0000(6)
C12 0.0383(6) 0.0572(8) 0.0769(9) -0.0036(7) -0.0087(6) 0.0032(6)
C13 0.0394(6) 0.0503(7) 0.0687(8) -0.0117(6) 0.0069(6) 0.0021(5)
C14 0.0431(6) 0.0393(6) 0.0444(6) -0.0071(5) 0.0040(5) -0.0021(5)
C15 0.0391(5) 0.0317(5) 0.0431(6) 0.0024(5) 0.0037(5) -0.0007(4)
C16 0.0393(6) 0.0607(8) 0.0823(9) -0.0022(7) 0.0022(6) 0.0124(6)
C17 0.0345(5) 0.0329(5) 0.0425(6) -0.0046(5) -0.0035(5) 0.0021(4)
C18 0.0558(7) 0.0351(6) 0.0877(10) 0.0042(6) -0.0130(7) -0.0092(6)

loop_
_geom_bond_atom_site_label_1
_geom_bond_atom_site_label_2
_geom_bond_distance
_geom_bond_site_symmetry_2
_geom_bond_publ_flag
O1 C15 1.2006(14) . ?
O2 C15 1.3282(14) . ?
O2 C16 1.4455(14) . ?
O3 C17 1.1980(14) . ?
O4 C17 1.3314(14) . ?
O4 C18 1.4519(15) . ?
C1 C2 1.3364(15) . ?
C1 C3 1.4967(14) . ?
C1 C15 1.5020(15) . ?
C2 C9 1.4901(15) . ?
C2 C17 1.5083(14) . ?
C3 C8 1.3866(16) . ?
C3 C4 1.3889(15) . ?
C4 C5 1.3805(16) . ?
C4 H4 0.9300 . ?
C5 C6 1.3801(17) . ?
C5 H5 0.9300 . ?
C6 C7 1.3718(18) . ?
C6 H6 0.9300 . ?
C7 C8 1.3907(16) . ?
C7 H7 0.9300 . ?
C8 H8 0.9300 . ?
C9 C10 1.3885(15) . ?
C9 C14 1.3908(16) . ?
C10 C11 1.3829(17) . ?
C10 H10 0.9300 . ?
C11 C12 1.377(2) . ?
C11 H11 0.9300 . ?
C12 C13 1.373(2) . ?
C12 H12 0.9300 . ?
C13 C14 1.3815(17) . ?
C13 H13 0.9300 . ?
C14 H14 0.9300 . ?
C16 H16A 0.9600 . ?
C16 H16B 0.9600 . ?
C16 H16C 0.9600 . ?
C18 H18A 0.9600 . ?
C18 H18B 0.9600 . ?
C18 H18C 0.9600 . ?

loop_
_cod_related_entry_id
_cod_related_entry_database
_cod_related_entry_code
1 ChemSpider 4767698
